data_7716060
loop_
_publ_author_name
'Subintoro, Primadi J.'
'Carter, Korey P.'

_publ_section_title
;
 Structural and vibrational properties of lanthanide Lindqvist
 polyoxometalate complexes.
;
_journal_issue 22
_journal_name_full 'Dalton transactions (Cambridge, England : 2003)'
_journal_page_first 9526
_journal_page_last 9539
_journal_paper_doi 10.1039/d4dt00786g
_journal_volume 53
_journal_year 2024
_chemical_formula_moiety 'Eu Na9 O70.995 W10, O'
_chemical_formula_sum 'Eu Na9 O72 W10'
_chemical_formula_weight 3349.37
_space_group_crystal_system triclinic
_space_group_IT_number 2
_space_group_name_Hall '-P 1'
_space_group_name_H-M_alt 'P -1'
_atom_sites_solution_primary direct
_audit_creation_date 2023-12-20
_audit_creation_method
;FinalCif V134 by Daniel Kratzert, Freiburg 2024, 
https://dkratzert.de/finalcif.html
;
_audit_update_record
;
2024-02-29 deposited with the CCDC.	2024-05-06 downloaded from the CCDC.
;
_cell_angle_alpha 77.0720(10)
_cell_angle_beta 83.923(2)
_cell_angle_gamma 77.463(2)
_cell_formula_units_Z 2
_cell_length_a 12.9037(5)
_cell_length_b 13.1129(5)
_cell_length_c 20.8991(7)
_cell_measurement_reflns_used 9692
_cell_measurement_temperature 100.00
_cell_measurement_theta_max 35.150
_cell_measurement_theta_min 2.499
_cell_volume 3358.3(2)
_computing_cell_refinement 'SAINT V8.40B (?, 2016)'
_computing_data_reduction 'SAINT V8.40B (?, 2016)'
_computing_molecular_graphics 'Olex2 1.5 (Dolomanov et al., 2009)'
_computing_publication_material 'Olex2 1.5 (Dolomanov et al., 2009)'
_computing_structure_refinement 'SHELXL 2016/4 (Sheldrick, 2015)'
_computing_structure_solution 'SHELXT 2018/2 (Sheldrick, 2018)'
_diffrn_ambient_temperature 100.00
_diffrn_measured_fraction_theta_full 0.997
_diffrn_measured_fraction_theta_max 0.993
_diffrn_measurement_device_type 'Bruker D8 Venture Duo'
_diffrn_radiation_type MoK\a
_diffrn_radiation_wavelength 0.71073
_diffrn_reflns_av_R_equivalents 0.0861
_diffrn_reflns_av_unetI/netI 0.0698
_diffrn_reflns_Laue_measured_fraction_full 0.997
_diffrn_reflns_Laue_measured_fraction_max 0.993
_diffrn_reflns_limit_h_max 18
_diffrn_reflns_limit_h_min -18
_diffrn_reflns_limit_k_max 18
_diffrn_reflns_limit_k_min -18
_diffrn_reflns_limit_l_max 28
_diffrn_reflns_limit_l_min -29
_diffrn_reflns_number 104091
_diffrn_reflns_point_group_measured_fraction_full 0.997
_diffrn_reflns_point_group_measured_fraction_max 0.993
_diffrn_reflns_theta_full 25.242
_diffrn_reflns_theta_max 30.508
_diffrn_reflns_theta_min 1.955
_exptl_absorpt_coefficient_mu 18.151
_exptl_absorpt_correction_T_max 0.7471
_exptl_absorpt_correction_T_min 0.3068
_exptl_absorpt_correction_type multi-scan
_exptl_absorpt_process_details
;
SADABS-2016/2 (Bruker,2016/2) was used for absorption correction.
wR2(int) was 0.1525 before and 0.0867 after correction.
The Ratio of minimum to maximum transmission is 0.4107.
The \l/2 correction factor is Not present.
;
_exptl_crystal_colour 'clear light colourless'
_exptl_crystal_colour_lustre clear
_exptl_crystal_colour_modifier light
_exptl_crystal_colour_primary colourless
_exptl_crystal_density_diffrn 3.312
_exptl_crystal_description plank
_exptl_crystal_F_000 2956
_exptl_crystal_preparation
'Sodium tungstate in aqueous media acidified with Nitric acid followed by addition of Europium Nitrate solution'
_exptl_crystal_recrystallization_method 'Slow evaporation from water'
_exptl_crystal_size_max 0.2
_exptl_crystal_size_mid 0.2
_exptl_crystal_size_min 0.1
_refine_diff_density_max 3.567
_refine_diff_density_min -2.941
_refine_diff_density_rms 0.485
_refine_ls_extinction_coef 0.00135(4)
_refine_ls_extinction_expression Fc^*^=kFc[1+0.001xFc^2^\l^3^/sin(2\q)]^-1/4^
_refine_ls_extinction_method 'SHELXL-2016/4 (Sheldrick 2016)'
_refine_ls_goodness_of_fit_ref 1.100
_refine_ls_hydrogen_treatment undef
_refine_ls_matrix_type full
_refine_ls_number_parameters 869
_refine_ls_number_reflns 20375
_refine_ls_number_restraints 36
_refine_ls_restrained_S_all 1.099
_refine_ls_R_factor_all 0.0478
_refine_ls_R_factor_gt 0.0426
_refine_ls_shift/su_max 0.002
_refine_ls_shift/su_mean 0.000
_refine_ls_structure_factor_coef Fsqd
_refine_ls_weighting_details 'w=1/[\s^2^(Fo^2^)+(0.0185P)^2^+44.4194P] where P=(Fo^2^+2Fc^2^)/3'
_refine_ls_weighting_scheme calc
_refine_ls_wR_factor_gt 0.0968
_refine_ls_wR_factor_ref 0.1012
_reflns_Friedel_coverage 0.000
_reflns_number_gt 18495
_reflns_number_total 20375
_reflns_threshold_expression 'I > 2\s(I)'
_cod_data_source_file d4dt00786g2.cif
_cod_data_source_block Complex_6
_cod_depositor_comments 'Adding full bibliography for 7716058--7716071.cif.'
_cod_database_code 7716060
_olex2_exptl_crystal_mounting_method 'Mitegen mount'
_olex2_refinement_description
;
1. Uiso/Uaniso restraints and constraints
Uanis(Na12) \\sim Ueq, Uanis(O52) \\sim Ueq, Uanis(O24) \\sim Ueq, Uanis(O3)
\\sim Ueq, Uanis(O20) \\sim Ueq, Uanis(O66) \\sim Ueq: with sigma of 0.001 and
sigma for terminal atoms of 0.2
2. Others
 Fixed Sof: Na6(0.666667) O75(0.5) O51(0.666667) Na4(0.5) O68(0.5) Na8(0.5)
 Na12(0.5) O56(0.666667) O66(0.5) O61(0.5) O58(0.5) O77(0.5) O78(0.5)
 Na5(0.333333) O60(0.5) O63(0.5) O65(0.5) O67(0.25) O57(0.5) O74(0.5) O62(0.5)
 O64(0.25) O59(0.333333) O55(0.333333) O54(0.666667)
;
_olex2_submission_special_instructions 'No special instructions were received'
_shelx_shelxl_version_number 2016/4
_shelx_space_group_comment
;
The symmetry employed for this shelxl refinement is uniquely defined
by the following loop, which should always be used as a source of
symmetry information in preference to the above space-group names.
They are only intended as comments.
;

loop_
_space_group_symop_operation_xyz
'x, y, z'
'-x, -y, -z'

loop_
_atom_site_label
_atom_site_type_symbol
_atom_site_fract_x
_atom_site_fract_y
_atom_site_fract_z
_atom_site_U_iso_or_equiv
_atom_site_adp_type
_atom_site_occupancy
_atom_site_site_symmetry_order
_atom_site_calc_flag
_atom_site_refinement_flags_posn
_atom_site_refinement_flags_adp
_atom_site_refinement_flags_occupancy
_atom_site_disorder_assembly
_atom_site_disorder_group
W1 W 0.60295(2) 0.24123(2) 0.72379(2) 0.00712(6) Uani 1 1 d . . . . .
W2 W 0.49371(2) 0.12913(2) 0.86305(2) 0.00823(6) Uani 1 1 d . . . . .
W3 W 0.60609(2) -0.01993(2) 0.75417(2) 0.00852(6) Uani 1 1 d . . . . .
W4 W 0.23241(2) 0.62789(2) 0.65696(2) 0.00889(6) Uani 1 1 d . . . . .
W5 W 0.24508(2) 0.60129(2) 0.81624(2) 0.00879(6) Uani 1 1 d . . . . .
W6 W 0.45103(2) 0.14976(2) 0.64315(2) 0.00808(6) Uani 1 1 d . . . . .
W7 W 0.03871(2) 0.49587(2) 0.68336(2) 0.01013(6) Uani 1 1 d . . . . .
W8 W 0.34332(2) 0.03676(2) 0.78239(2) 0.00908(6) Uani 1 1 d . . . . .
W9 W 0.01608(2) 0.71085(2) 0.74768(2) 0.01198(7) Uani 1 1 d . . . . .
W10 W 0.05143(2) 0.46758(2) 0.84288(2) 0.00847(6) Uani 1 1 d . . . . .
Eu1 Eu 0.30278(3) 0.34126(3) 0.75269(2) 0.00770(7) Uani 1 1 d . . . . .
O35 O 0.1216(4) 0.7242(4) 0.8004(3) 0.0140(11) Uani 1 1 d . . . . .
O16 O 0.6862(4) 0.0923(4) 0.7305(2) 0.0089(9) Uiso 1 1 d . . . . .
O15 O 0.5667(4) 0.0177(4) 0.6658(2) 0.0114(10) Uani 1 1 d . . . . .
O2 O 0.4892(4) 0.3469(4) 0.7278(3) 0.0104(10) Uani 1 1 d . . . . .
O17 O 0.6011(4) -0.0008(4) 0.8421(2) 0.0094(9) Uani 1 1 d . . . . .
O26 O 0.1242(4) 0.5794(5) 0.6195(3) 0.0137(11) Uani 1 1 d . . . . .
O10 O 0.6033(4) 0.2063(4) 0.8200(2) 0.0100(10) Uani 1 1 d . . . . .
O32 O -0.0340(4) 0.6175(5) 0.8232(3) 0.0137(10) Uiso 1 1 d . . . . .
O30 O 0.1466(4) 0.5340(4) 0.8799(3) 0.0118(10) Uani 1 1 d . . . . .
O19 O 0.3274(4) 0.4741(4) 0.8088(3) 0.0107(10) Uani 1 1 d . . . . .
O14 O 0.4785(4) -0.0747(4) 0.7763(3) 0.0101(10) Uani 1 1 d . . . . .
O28 O 0.2949(4) 0.6640(4) 0.7280(3) 0.0119(10) Uani 1 1 d . . . . .
O1 O 0.3559(4) 0.2677(4) 0.6544(3) 0.0105(10) Uani 1 1 d . . . . .
O21 O 0.1436(4) 0.3792(4) 0.6927(2) 0.0102(10) Uani 1 1 d . . . . .
O34 O 0.1108(4) 0.7470(4) 0.6723(3) 0.0126(10) Uiso 1 1 d . . . . .
O6 O 0.3576(4) 0.0568(4) 0.6863(2) 0.0113(10) Uani 1 1 d . . . . .
O12 O 0.3917(4) 0.0376(5) 0.8664(3) 0.0131(10) Uani 1 1 d . . . . .
O22 O 0.3143(4) 0.4973(4) 0.6690(2) 0.0079(9) Uiso 1 1 d . . . . .
O33 O -0.0467(4) 0.6410(5) 0.6948(3) 0.0158(11) Uani 1 1 d . . . . .
O20 O 0.1567(4) 0.3556(4) 0.8343(3) 0.0104(10) Uani 1 1 d . U . . .
O24 O -0.0220(4) 0.4475(4) 0.7716(3) 0.0104(10) Uani 1 1 d . U . . .
O9 O 0.7072(4) 0.3092(4) 0.7010(3) 0.0109(10) Uani 1 1 d . . . . .
O3 O 0.3912(4) 0.2462(4) 0.8521(3) 0.0113(10) Uani 1 1 d . U . . .
O4 O 0.2586(4) 0.1666(4) 0.7771(2) 0.0097(9) Uiso 1 1 d . . . . .
O7 O 0.4466(4) 0.1451(4) 0.5617(3) 0.0128(10) Uani 1 1 d . . . . .
O23 O -0.0273(4) 0.4210(5) 0.9113(3) 0.0153(11) Uani 1 1 d . . . . .
O11 O 0.5235(4) 0.1075(5) 0.9445(3) 0.0161(11) Uani 1 1 d . . . . .
O18 O 0.7005(4) -0.1371(4) 0.7557(3) 0.0134(10) Uani 1 1 d . . . . .
O36 O -0.0745(4) 0.8296(5) 0.7459(3) 0.0215(13) Uani 1 1 d . . . . .
O13 O 0.4802(4) 0.1306(4) 0.7531(2) 0.0077(9) Uani 1 1 d . . . . .
O27 O 0.2923(4) 0.6978(5) 0.5876(3) 0.0150(11) Uani 1 1 d . . . . .
O25 O -0.0507(4) 0.4686(5) 0.6355(3) 0.0169(11) Uani 1 1 d . . . . .
O29 O 0.3174(4) 0.6489(5) 0.8641(3) 0.0159(11) Uani 1 1 d . . . . .
O31 O 0.1354(4) 0.5555(4) 0.7494(3) 0.0108(10) Uani 1 1 d . . . . .
O5 O 0.2562(4) -0.0500(5) 0.8037(3) 0.0161(11) Uani 1 1 d . . . . .
Na1 Na 0.3615(2) 0.4550(3) 0.19163(15) 0.0135(6) Uani 1 1 d . . . . .
Na10 Na 0.3988(3) 0.3083(3) 0.35787(16) 0.0159(6) Uani 1 1 d . . . . .
Na2 Na 0.3637(2) 0.3397(3) 0.05802(15) 0.0128(6) Uani 1 1 d . . . . .
Na9 Na -0.1912(3) -0.2152(3) 0.96706(16) 0.0153(6) Uani 1 1 d . . . . .
Na7 Na -0.0584(3) 0.0563(3) 0.86184(17) 0.0176(6) Uani 1 1 d . . . . .
Na11 Na 0.3826(2) 0.4735(3) 0.47480(16) 0.0156(6) Uani 1 1 d . . . . .
Na3 Na 0.500000 0.000000 0.500000 0.0238(11) Uani 1 2 d S . P A .
O8 O 0.5681(4) 0.2244(4) 0.6391(2) 0.0096(9) Uani 1 1 d . . . . .
O48 O 0.2739(4) 0.3339(5) 0.2743(3) 0.0131(10) Uani 1 1 d . . . . .
O38 O 0.4721(4) 0.5840(5) 0.1420(3) 0.0131(10) Uani 1 1 d . . . . .
O47 O 0.4780(4) 0.4429(4) 0.2839(3) 0.0146(11) Uani 1 1 d . . . . .
O49 O 0.4864(4) 0.3105(4) 0.4528(3) 0.0130(10) Uani 1 1 d . . . . .
O40 O 0.4744(4) 0.3020(4) 0.1532(3) 0.0133(10) Uani 1 1 d . . . . .
O43 O 0.3876(5) 0.1624(5) 0.0479(3) 0.0169(11) Uani 1 1 d . . . . .
O37 O 0.2206(4) 0.5937(5) 0.2126(3) 0.0158(11) Uani 1 1 d . . . . .
O50 O 0.5238(4) 0.5541(5) 0.4243(3) 0.0143(11) Uani 1 1 d . . . . .
O41 O 0.5054(5) 0.3974(5) -0.0083(3) 0.0191(12) Uani 1 1 d . . . . .
O45 O 0.5625(5) 0.1964(5) 0.3173(3) 0.0202(12) Uani 1 1 d . . . . .
O42 O 0.2728(4) 0.3545(5) -0.0390(3) 0.0147(11) Uani 1 1 d . . . . .
O46 O 0.3850(6) 0.1254(5) 0.4176(3) 0.0264(14) Uani 1 1 d . . . . .
O53 O 0.2493(5) 0.4032(7) 0.5474(3) 0.0319(17) Uani 1 1 d . . . . .
O80 O -0.2188(4) -0.2756(5) 0.8729(3) 0.0173(12) Uani 1 1 d . . . . .
O81 O -0.0068(6) -0.3062(5) 0.9575(3) 0.0286(15) Uani 1 1 d . . . . .
O79 O -0.2045(5) -0.0271(5) 0.9154(3) 0.0231(13) Uani 1 1 d . . . . .
O71 O -0.1055(5) 0.0340(6) 0.7616(3) 0.0254(14) Uani 1 1 d . . . . .
O76 O -0.2000(5) 0.2101(5) 0.8774(4) 0.0254(14) Uani 1 1 d . . . . .
O72 O 0.0808(5) -0.1079(6) 0.8838(4) 0.0281(15) Uani 1 1 d . . . . .
O73 O 0.0383(5) 0.1814(6) 0.7955(4) 0.0333(17) Uani 1 1 d . . . . .
Na6 Na 0.0229(5) 0.0966(5) 0.6926(3) 0.0263(12) Uani 0.6667 1 d . . P A 2
O75 O -0.0601(14) 0.1395(12) 0.9722(8) 0.041(4) Uani 0.5 1 d . . P A 2
O39 O 0.2673(5) 0.5046(5) 0.0842(3) 0.0192(12) Uani 1 1 d . . . . .
O82 O -0.1695(8) -0.1706(6) 1.0684(4) 0.044(2) Uani 1 1 d . . . . .
O69 O 0.1525(5) -0.0552(6) 0.6886(3) 0.0273(14) Uani 1 1 d . . . . .
O83 O -0.2834(6) 0.3064(6) 1.0115(3) 0.0327(17) Uani 1 1 d . . . . .
O51 O 0.2802(6) 0.4747(7) 0.3826(4) 0.0122(15) Uani 0.6667 1 d . . P B 2
Na4 Na 0.2284(6) 0.0668(6) 0.5967(3) 0.0204(14) Uani 0.5 1 d . . P A .
O44 O 0.3549(6) -0.0675(6) 0.5626(5) 0.044(2) Uani 1 1 d . . . . .
O70 O 0.1401(9) 0.1934(7) 0.6465(5) 0.056(3) Uani 1 1 d . . . . .
O68 O 0.2214(10) 0.2158(12) 0.5000(7) 0.031(3) Uani 0.5 1 d . . P . .
Na8 Na -0.1500(7) 0.1708(6) 1.0020(4) 0.0300(18) Uani 0.5 1 d . . P A .
Na12 Na 0.1088(7) 0.7993(8) 0.4553(5) 0.038(2) Uani 0.5 1 d . U P . .
O56 O 0.2664(12) 0.8830(14) 0.4438(6) 0.059(5) Uani 0.6667 1 d . . P B 2
O66 O 0.0633(14) 0.8582(13) 0.5495(8) 0.049(5) Uani 0.5 1 d . U P B 2
O61 O 0.0108(11) 0.9651(12) 0.4048(7) 0.028(3) Uiso 0.5 1 d . . P B 2
O58 O 0.0884(14) 0.7099(16) 0.4147(12) 0.059(6) Uani 0.5 1 d . . P B 2
O77 O -0.3102(10) 0.0823(11) 1.0185(6) 0.021(3) Uani 0.5 1 d . . P A 2
O78 O -0.2455(14) 0.0394(17) 1.0313(8) 0.047(5) Uani 0.5 1 d . . P A 1
Na5 Na -0.0193(8) 0.1028(9) 0.6477(5) 0.022(2) Uani 0.3333 1 d . . P A 1
O60 O 0.1634(11) 0.0973(11) 0.3822(7) 0.026(3) Uiso 0.5 1 d . . P C 2
O63 O -0.0711(11) 0.9419(12) 0.4501(7) 0.030(3) Uiso 0.5 1 d . . P D 1
O65 O -0.0121(16) 0.7468(17) 0.5385(10) 0.054(5) Uiso 0.5 1 d . . P B 1
O67 O 0.1671(15) 0.9131(16) 0.5249(9) 0.006(3) Uiso 0.25 1 d . . P B 3
O57 O 0.0938(11) 0.7449(12) 0.3552(7) 0.027(3) Uiso 0.5 1 d . . P B 1
O74 O 0.0055(9) 0.0798(10) 0.9604(6) 0.015(2) Uiso 0.5 1 d . . P A 1
O62 O -0.1488(13) 0.8274(14) 0.6034(8) 0.042(4) Uiso 0.5 1 d . . P E 1
O64 O -0.0657(17) 0.7357(18) 0.4849(11) 0.014(4) Uiso 0.25 1 d . . P B 2
O59 O 0.1706(14) 0.9581(15) 0.3876(9) 0.018(3) Uiso 0.3333 1 d . . P B 1
O55 O 0.243(2) 0.631(2) 0.4800(13) 0.042(6) Uiso 0.3333 1 d . . P B 1
O54 O 0.2919(10) 0.6639(10) 0.4580(6) 0.036(3) Uiso 0.6667 1 d . . P B 3
O52 O 0.2532(16) 0.4033(18) 0.4173(10) 0.027(6) Uani 0.33(3) 1 d . U . B 1

loop_
_atom_site_aniso_label
_atom_site_aniso_U_11
_atom_site_aniso_U_22
_atom_site_aniso_U_33
_atom_site_aniso_U_23
_atom_site_aniso_U_13
_atom_site_aniso_U_12
W1 0.00770(12) 0.00609(12) 0.00744(12) -0.00011(9) -0.00018(9) -0.00259(9)
W2 0.01039(12) 0.00698(13) 0.00682(12) 0.00026(9) -0.00021(9) -0.00257(10)
W3 0.01052(12) 0.00556(13) 0.00891(13) -0.00028(9) -0.00188(9) -0.00099(10)
W4 0.00724(12) 0.00675(13) 0.01122(13) 0.00113(10) 0.00110(9) -0.00213(10)
W5 0.00686(12) 0.00791(13) 0.01245(13) -0.00317(10) 0.00114(9) -0.00303(10)
W6 0.01105(13) 0.00599(13) 0.00725(12) -0.00015(9) -0.00164(9) -0.00258(10)
W7 0.00693(12) 0.01341(14) 0.00966(13) -0.00005(10) -0.00151(9) -0.00315(10)
W8 0.01129(13) 0.00626(13) 0.00973(13) 0.00014(10) -0.00003(10) -0.00398(10)
W9 0.00731(12) 0.00920(14) 0.01659(14) 0.00058(11) 0.00185(10) -0.00016(10)
W10 0.00648(12) 0.00965(13) 0.00930(13) -0.00080(10) 0.00055(9) -0.00334(10)
Eu1 0.00774(15) 0.00643(16) 0.00908(15) -0.00072(12) -0.00014(11) -0.00285(12)
O35 0.013(2) 0.012(3) 0.018(3) -0.006(2) 0.004(2) -0.003(2)
O15 0.014(2) 0.014(3) 0.006(2) -0.0034(19) -0.0008(18) -0.001(2)
O2 0.010(2) 0.012(3) 0.010(2) -0.0004(19) 0.0014(18) -0.0054(19)
O17 0.010(2) 0.008(2) 0.009(2) 0.0011(18) -0.0025(18) 0.0005(18)
O26 0.010(2) 0.019(3) 0.011(2) 0.001(2) -0.0037(19) -0.002(2)
O10 0.012(2) 0.013(3) 0.006(2) 0.0000(19) -0.0019(18) -0.005(2)
O30 0.009(2) 0.016(3) 0.013(2) -0.010(2) 0.0045(18) -0.003(2)
O19 0.008(2) 0.011(3) 0.014(2) -0.005(2) -0.0014(18) -0.0028(19)
O14 0.014(2) 0.006(2) 0.010(2) 0.0013(18) -0.0017(19) -0.0034(19)
O28 0.011(2) 0.009(2) 0.016(3) -0.001(2) 0.0015(19) -0.0042(19)
O1 0.014(2) 0.009(2) 0.009(2) -0.0012(19) -0.0004(18) -0.0034(19)
O21 0.009(2) 0.013(3) 0.010(2) -0.0018(19) -0.0020(18) -0.0043(19)
O6 0.019(3) 0.008(2) 0.007(2) 0.0004(18) -0.0057(19) -0.003(2)
O12 0.015(2) 0.014(3) 0.011(2) 0.001(2) 0.0008(19) -0.010(2)
O33 0.010(2) 0.020(3) 0.014(3) 0.000(2) 0.000(2) -0.001(2)
O20 0.0102(12) 0.0109(13) 0.0103(12) -0.0019(9) -0.0012(9) -0.0023(9)
O24 0.0103(12) 0.0102(13) 0.0108(12) -0.0012(9) -0.0011(9) -0.0034(9)
O9 0.010(2) 0.014(3) 0.011(2) -0.001(2) 0.0030(18) -0.009(2)
O3 0.0111(13) 0.0114(13) 0.0111(13) -0.0014(9) -0.0005(9) -0.0028(9)
O7 0.017(3) 0.009(2) 0.015(3) -0.006(2) -0.004(2) -0.003(2)
O23 0.010(2) 0.020(3) 0.017(3) -0.003(2) 0.001(2) -0.008(2)
O11 0.016(3) 0.020(3) 0.012(3) -0.001(2) -0.002(2) -0.005(2)
O18 0.012(2) 0.013(3) 0.015(3) -0.004(2) -0.005(2) -0.001(2)
O36 0.011(3) 0.012(3) 0.036(4) 0.002(2) 0.003(2) 0.001(2)
O13 0.010(2) 0.004(2) 0.008(2) 0.0028(17) -0.0013(18) -0.0045(18)
O27 0.017(3) 0.011(3) 0.014(3) 0.004(2) 0.001(2) -0.004(2)
O25 0.012(2) 0.024(3) 0.015(3) 0.002(2) -0.002(2) -0.008(2)
O29 0.017(3) 0.017(3) 0.018(3) -0.007(2) -0.004(2) -0.006(2)
O31 0.009(2) 0.008(2) 0.016(3) -0.002(2) -0.0035(19) -0.0027(19)
O5 0.015(3) 0.017(3) 0.015(3) 0.001(2) 0.001(2) -0.008(2)
Na1 0.0133(14) 0.0135(15) 0.0143(14) -0.0024(12) -0.0011(11) -0.0041(12)
Na10 0.0182(15) 0.0146(16) 0.0147(15) -0.0011(12) -0.0053(12) -0.0027(12)
Na2 0.0141(14) 0.0112(15) 0.0126(14) -0.0015(11) -0.0010(11) -0.0025(11)
Na9 0.0163(15) 0.0144(16) 0.0143(15) 0.0006(12) 0.0010(12) -0.0058(12)
Na7 0.0157(15) 0.0173(17) 0.0199(16) -0.0023(13) -0.0025(12) -0.0041(13)
Na11 0.0144(14) 0.0160(16) 0.0153(15) -0.0020(12) -0.0012(12) -0.0021(12)
Na3 0.043(3) 0.017(2) 0.014(2) -0.0028(19) -0.003(2) -0.012(2)
O8 0.010(2) 0.008(2) 0.008(2) 0.0035(18) -0.0014(18) -0.0014(19)
O48 0.014(2) 0.015(3) 0.012(2) -0.005(2) 0.0026(19) -0.005(2)
O38 0.011(2) 0.017(3) 0.011(2) -0.004(2) -0.0036(19) -0.001(2)
O47 0.018(3) 0.011(3) 0.016(3) 0.000(2) -0.002(2) -0.008(2)
O49 0.014(2) 0.012(3) 0.012(2) 0.000(2) 0.0004(19) -0.006(2)
O40 0.013(2) 0.014(3) 0.015(3) -0.003(2) -0.002(2) -0.005(2)
O43 0.020(3) 0.010(3) 0.018(3) 0.001(2) -0.002(2) 0.000(2)
O37 0.012(2) 0.018(3) 0.020(3) -0.007(2) 0.002(2) -0.008(2)
O50 0.019(3) 0.015(3) 0.010(2) -0.002(2) 0.000(2) -0.007(2)
O41 0.020(3) 0.021(3) 0.018(3) -0.005(2) 0.001(2) -0.007(2)
O45 0.021(3) 0.014(3) 0.027(3) -0.008(2) 0.003(2) -0.007(2)
O42 0.018(3) 0.017(3) 0.011(2) 0.000(2) -0.002(2) -0.010(2)
O46 0.038(4) 0.023(3) 0.017(3) -0.003(3) 0.003(3) -0.005(3)
O53 0.014(3) 0.057(5) 0.019(3) 0.007(3) 0.004(2) -0.014(3)
O80 0.015(3) 0.022(3) 0.010(2) 0.000(2) 0.001(2) 0.002(2)
O81 0.031(4) 0.020(3) 0.026(3) 0.002(3) 0.007(3) 0.002(3)
O79 0.019(3) 0.013(3) 0.035(4) 0.005(3) 0.000(3) -0.008(2)
O71 0.018(3) 0.028(4) 0.034(4) -0.019(3) -0.009(3) 0.004(3)
O76 0.020(3) 0.017(3) 0.037(4) 0.003(3) -0.006(3) -0.006(2)
O72 0.021(3) 0.028(4) 0.031(4) 0.000(3) 0.003(3) -0.006(3)
O73 0.022(3) 0.036(4) 0.042(4) 0.002(3) 0.000(3) -0.017(3)
Na6 0.027(3) 0.023(3) 0.034(3) -0.006(2) -0.001(2) -0.014(2)
O75 0.055(10) 0.020(7) 0.053(10) 0.009(7) -0.039(8) -0.016(7)
O39 0.016(3) 0.024(3) 0.019(3) -0.008(2) 0.001(2) -0.005(2)
O82 0.091(7) 0.015(3) 0.033(4) 0.007(3) -0.044(4) -0.016(4)
O69 0.030(3) 0.028(4) 0.027(3) -0.005(3) 0.002(3) -0.016(3)
O83 0.030(4) 0.040(4) 0.020(3) -0.005(3) -0.003(3) 0.009(3)
O51 0.009(3) 0.015(4) 0.012(4) 0.000(3) 0.001(3) -0.005(3)
Na4 0.025(3) 0.021(4) 0.014(3) -0.005(3) -0.001(3) -0.001(3)
O44 0.033(4) 0.016(4) 0.078(6) 0.010(4) -0.010(4) -0.012(3)
O70 0.081(7) 0.024(4) 0.073(7) -0.019(4) -0.034(5) -0.010(4)
O68 0.015(6) 0.037(8) 0.037(8) 0.007(6) -0.001(5) -0.010(6)
Na8 0.040(4) 0.011(3) 0.026(4) 0.005(3) 0.015(3) 0.007(3)
Na12 0.038(2) 0.038(2) 0.038(2) -0.0080(10) -0.0026(10) -0.0077(10)
O56 0.061(9) 0.110(13) 0.028(6) -0.044(8) 0.029(6) -0.049(9)
O66 0.053(10) 0.036(9) 0.045(9) -0.008(7) -0.035(8) 0.034(8)
O58 0.038(9) 0.042(11) 0.104(17) -0.036(11) -0.020(10) 0.010(8)
O77 0.014(6) 0.032(7) 0.016(6) 0.000(5) -0.003(5) -0.008(5)
O78 0.038(10) 0.070(13) 0.021(7) 0.014(8) 0.010(7) -0.014(9)
Na5 0.015(5) 0.027(6) 0.020(5) -0.010(4) 0.011(4) 0.005(4)
O52 0.027(6) 0.028(7) 0.027(6) -0.0057(17) -0.0016(11) -0.0053(16)

loop_
_atom_type_symbol
_atom_type_description
_atom_type_scat_dispersion_real
_atom_type_scat_dispersion_imag
_atom_type_scat_source
Eu Eu -0.1578 3.6682 'International Tables Vol C Tables 4.2.6.8 and 6.1.1.4'
Na Na 0.0362 0.0249 'International Tables Vol C Tables 4.2.6.8 and 6.1.1.4'
O O 0.0106 0.0060 'International Tables Vol C Tables 4.2.6.8 and 6.1.1.4'
W W -0.8490 6.8722 'International Tables Vol C Tables 4.2.6.8 and 6.1.1.4'

loop_
_geom_angle_atom_site_label_1
_geom_angle_atom_site_label_2
_geom_angle_atom_site_label_3
_geom_angle
_geom_angle_site_symmetry_1
_geom_angle_site_symmetry_3
_geom_angle_publ_flag
O61b NA6b Na7 137.4(4) 2_566 . ?
O59a NA5a O71 80.8(5) 2_566 . ?
O57a NA5a O71 93.7(6) 2_566 . ?
O63a NA5a O71 146.4(6) 2_566 . ?
O61b NA6b O73 173.2(5) 2_566 . ?
O59a NA5a O69 115.6(6) 2_566 . ?
O57a NA5a O69 146.7(7) 2_566 . ?
O63a NA5a O69 74.8(5) 2_566 . ?
O61b NA6b Na4 68.3(4) 2_566 . ?
O57a NA5a Na4 116.0(6) 2_566 . ?
O63a NA5a Na4 47.3(4) 2_566 . ?
O59a NA5a Na4 130.0(6) 2_566 . ?
NA5a O63a Na4 85.7(6) 2_566 2_566 ?
O63a NA5a O70 82.4(5) 2_566 . ?
O57a NA5a O70 78.9(6) 2_566 . ?
O16 W1 Eu1 129.75(15) . . ?
O16 W1 O13 73.92(19) . . ?
O2 W1 Eu1 28.57(17) . . ?
O2 W1 O16 158.3(2) . . ?
O2 W1 O10 90.4(2) . . ?
O2 W1 O13 84.4(2) . . ?
O2 W1 O8 92.3(2) . . ?
O10 W1 Eu1 84.76(15) . . ?
O10 W1 O16 84.0(2) . . ?
O10 W1 O13 77.40(19) . . ?
O9 W1 Eu1 131.60(18) . . ?
O9 W1 O16 98.7(2) . . ?
O9 W1 O2 103.0(2) . . ?
O9 W1 O10 102.8(2) . . ?
O9 W1 O13 172.5(2) . . ?
O9 W1 O8 101.4(2) . . ?
O59a NA5a O70 162.4(7) 2_566 . ?
O61b NA6b Na12 41.3(4) 2_566 2_566 ?
O59a NA5a Na12 59.4(5) 2_566 2_566 ?
O63a NA5a Na12 65.5(5) 2_566 2_566 ?
NA5a O63a Na12 59.6(5) 2_566 . ?
O57a NA5a Na12 63.0(6) 2_566 2_566 ?
O13 W1 Eu1 55.83(12) . . ?
O8 W1 Eu1 85.49(15) . . ?
O8 W1 O16 84.1(2) . . ?
O8 W1 O10 154.3(2) . . ?
O8 W1 O13 77.5(2) . . ?
NA5a O57a Na12 68.6(6) 2_566 . ?
O57a NA5a O63 118.1(7) 2_566 2_566 ?
O63a NA5a O59 84.8(6) 2_566 2_566 ?
O57a NA5a O59 96.7(7) 2_566 2_566 ?
O52a Na10 Na1 101.5(5) . . ?
O51b Na10 Na1 81.5(2) . . ?
O51b Na10 Na11 43.09(19) . . ?
O52a Na10 Na11 46.2(5) . . ?
O52a Na10 O48 85.6(5) . . ?
O52a Na10 O47 105.9(6) . . ?
O52a Na10 O45 169.2(5) . . ?
O52a Na10 O46 97.3(6) . . ?
O74a Na7 O79 96.4(3) . . ?
O74a Na7 O76 84.1(3) . . ?
O74a Na7 O72 80.6(3) . . ?
O75b Na7 Na6 141.9(4) . . ?
NA6b Na7 Na8 147.87(19) . . ?
O75b Na7 Na8 18.4(4) . . ?
O17 W2 Eu1 130.04(14) . . ?
O17 W2 O13 73.55(18) . . ?
O10 W2 Eu1 85.93(15) . . ?
O10 W2 O17 83.4(2) . . ?
O10 W2 O12 153.8(2) . . ?
O10 W2 O13 77.75(19) . . ?
O12 W2 Eu1 85.71(16) . . ?
O12 W2 O17 83.1(2) . . ?
O12 W2 O13 77.0(2) . . ?
O3 W2 Eu1 29.94(17) . . ?
O3 W2 O17 159.9(2) . . ?
O3 W2 O10 93.3(2) . . ?
O3 W2 O12 91.7(2) . . ?
O3 W2 O13 86.4(2) . . ?
O11 W2 Eu1 134.3(2) . . ?
O11 W2 O17 95.6(2) . . ?
O11 W2 O10 100.5(2) . . ?
O11 W2 O12 103.0(3) . . ?
O11 W2 O3 104.4(3) . . ?
O11 W2 O13 169.1(2) . . ?
O13 W2 Eu1 56.50(12) . . ?
O16 W3 O13 76.51(19) . . ?
O74a Na7 Na8 39.5(3) . . ?
O55a Na11 Na10 124.1(6) . . ?
O51b Na11 Na10 44.4(2) . . ?
O52a Na11 Na10 42.4(5) . . ?
O15 W3 O16 86.5(2) . . ?
O15 W3 O17 154.6(2) . . ?
O15 W3 O14 87.2(2) . . ?
O15 W3 O13 77.2(2) . . ?
O17 W3 O16 86.7(2) . . ?
O17 W3 O14 88.3(2) . . ?
O17 W3 O13 77.45(19) . . ?
O14 W3 O16 154.1(2) . . ?
O14 W3 O13 77.6(2) . . ?
O18 W3 O16 104.8(2) . . ?
O18 W3 O15 103.0(2) . . ?
O18 W3 O17 102.4(2) . . ?
O18 W3 O14 101.1(2) . . ?
O18 W3 O13 178.7(2) . . ?
O54c Na11 Na10 124.6(3) . . ?
O55a Na11 Na11 106.5(6) . 2_666 ?
O52a Na11 Na11 163.1(5) . 2_666 ?
O54c Na11 Na11 92.8(3) . 2_666 ?
O51b Na11 Na11 146.6(3) . 2_666 ?
O51b Na11 O50 170.9(3) . 2_666 ?
O55a Na11 O50 103.8(6) . 2_666 ?
O55a Na11 O52 88.0(8) . . ?
NA6b O71 Na7 100.9(3) . . ?
NA6b O69 Na4 82.5(3) . . ?
NA5a Na4 W6 132.0(3) . . ?
NA6b Na4 W6 114.6(2) . . ?
O63a Na4 W6 165.1(5) 2_566 . ?
O63a Na4 O6 159.1(5) 2_566 . ?
NA6b Na4 Na3 171.7(3) . . ?
NA5a Na4 Na3 165.6(3) . . ?
O63a Na4 Na3 118.6(4) 2_566 . ?
O63a Na4 O69 80.1(4) 2_566 . ?
O63a Na4 O68 78.8(5) 2_566 . ?
O63a Na4 Na5 47.1(4) 2_566 . ?
O26 W4 Eu1 85.59(17) . . ?
O26 W4 O28 154.0(2) . . ?
O26 W4 O34 83.3(2) . . ?
O26 W4 O31 77.1(2) . . ?
O28 W4 Eu1 85.09(16) . . ?
O28 W4 O34 84.2(2) . . ?
O28 W4 O31 77.6(2) . . ?
O34 W4 Eu1 130.07(16) . . ?
O34 W4 O31 74.6(2) . . ?
O22 W4 Eu1 28.63(16) . . ?
O22 W4 O26 91.2(2) . . ?
O22 W4 O28 92.1(2) . . ?
O22 W4 O34 158.7(2) . . ?
O22 W4 O31 84.1(2) . . ?
O27 W4 Eu1 132.20(19) . . ?
O27 W4 O26 102.2(3) . . ?
O27 W4 O28 102.0(3) . . ?
O27 W4 O34 97.7(2) . . ?
O27 W4 O22 103.6(2) . . ?
O27 W4 O31 172.3(2) . . ?
O31 W4 Eu1 55.51(13) . . ?
O35 W5 Eu1 129.07(16) . . ?
O35 W5 O31 74.0(2) . . ?
O30 W5 Eu1 85.18(15) . . ?
O30 W5 O35 84.3(2) . . ?
O30 W5 O28 154.1(2) . . ?
O30 W5 O31 77.4(2) . . ?
O19 W5 Eu1 28.19(16) . . ?
O19 W5 O35 157.2(2) . . ?
O19 W5 O30 92.0(2) . . ?
O19 W5 O28 90.1(2) . . ?
O19 W5 O31 83.2(2) . . ?
O28 W5 Eu1 84.55(16) . . ?
O28 W5 O35 83.9(2) . . ?
O28 W5 O31 77.2(2) . . ?
O29 W5 Eu1 131.10(19) . . ?
O29 W5 O35 99.8(3) . . ?
O29 W5 O30 103.3(3) . . ?
O29 W5 O19 102.9(3) . . ?
O29 W5 O28 101.4(3) . . ?
O29 W5 O31 173.7(2) . . ?
O31 W5 Eu1 55.06(13) . . ?
O15 W6 Eu1 129.40(14) . . ?
O15 W6 O13 73.63(19) . . ?
O15 W6 Na4 107.41(19) . . ?
O1 W6 Eu1 29.08(16) . . ?
O1 W6 O15 158.4(2) . . ?
O1 W6 O6 92.9(2) . . ?
O1 W6 O13 84.8(2) . . ?
O1 W6 O8 90.7(2) . . ?
O1 W6 Na4 84.6(2) . . ?
O6 W6 Eu1 85.58(16) . . ?
O6 W6 O15 84.1(2) . . ?
NA6b O70 Na4 92.0(4) . . ?
O78a Na8 Na7 85.1(5) . . ?
O75b Na8 Na7 42.7(7) . . ?
O74a Na8 Na7 41.8(3) . . ?
O77b Na8 Na7 90.0(4) . . ?
O75b Na8 O76 77.5(7) . . ?
O78a Na8 O76 92.0(6) . . ?
O77b Na8 O76 81.2(4) . . ?
O74a Na8 O76 82.0(4) . . ?
O74a Na8 O72 89.4(4) . 2_557 ?
O78a Na8 O72 86.2(5) . 2_557 ?
O75b Na8 O72 94.7(8) . 2_557 ?
O75b Na8 O83 146.4(8) . . ?
O75b Na8 O77 126.2(9) . . ?
O78a Na8 O74 100.7(6) . . ?
O66b Na12 O56 87.3(7) . . ?
O58b Na12 O56 127.4(9) . . ?
O61b Na12 O56 88.5(6) . . ?
O58b Na12 O66 142.6(11) . . ?
O66b Na12 O61 85.3(6) . . ?
O58b Na12 O61 106.5(9) . . ?
O57a Na12 Na5 48.4(5) . 2_566 ?
O55a Na12 Na5 132.0(7) . 2_566 ?
O65a Na12 Na5 111.6(7) . 2_566 ?
O59a Na12 Na5 60.2(5) . 2_566 ?
O65a Na12 O57 113.8(7) . . ?
O61b Na12 O64 88.0(7) . . ?
O58b Na12 O64 64.2(9) . . ?
O66b Na12 O64 81.4(8) . . ?
O56b Na12 O64 168.4(7) . . ?
O65a Na12 O59 143.1(8) . . ?
O57a Na12 O59 87.9(6) . . ?
O59a Na12 O55 117.2(9) . . ?
O57a Na12 O55 84.8(7) . . ?
O65a Na12 O55 95.1(9) . . ?
O67c Na12 O54 94.3(6) . . ?
O6 W6 O13 77.57(19) . . ?
O6 W6 O8 154.2(2) . . ?
O6 W6 Na4 44.90(19) . . ?
O7 W6 Eu1 134.00(18) . . ?
O7 W6 O15 96.6(2) . . ?
O7 W6 O1 104.9(2) . . ?
O7 W6 O6 102.2(2) . . ?
O7 W6 O13 170.2(2) . . ?
O7 W6 O8 101.6(2) . . ?
O7 W6 Na4 62.1(2) . . ?
O13 W6 Eu1 55.77(12) . . ?
O13 W6 Na4 120.56(16) . . ?
O8 W6 Eu1 85.21(15) . . ?
O8 W6 O15 83.2(2) . . ?
O8 W6 O13 77.29(19) . . ?
O8 W6 Na4 160.87(18) . . ?
Na4 W6 Eu1 99.12(11) . . ?
O26 W7 Eu1 85.52(15) . . ?
O26 W7 O33 83.9(2) . . ?
O26 W7 O24 153.8(2) . . ?
O26 W7 O31 77.5(2) . . ?
O21 W7 Eu1 29.62(16) . . ?
O21 W7 O26 92.5(2) . . ?
O21 W7 O33 159.3(2) . . ?
O21 W7 O24 91.1(2) . . ?
O21 W7 O31 85.0(2) . . ?
O33 W7 Eu1 129.67(16) . . ?
O33 W7 O31 74.3(2) . . ?
O24 W7 Eu1 84.86(15) . . ?
O24 W7 O33 83.6(2) . . ?
O24 W7 O31 76.9(2) . . ?
O25 W7 Eu1 133.9(2) . . ?
O25 W7 O26 103.4(2) . . ?
O25 W7 O21 104.3(3) . . ?
O25 W7 O33 96.4(3) . . ?
O25 W7 O24 100.9(2) . . ?
O25 W7 O31 170.6(2) . . ?
O31 W7 Eu1 55.37(13) . . ?
O14 W8 Eu1 130.12(15) . . ?
O14 W8 O13 74.07(19) . . ?
O6 W8 Eu1 85.41(15) . . ?
O6 W8 O14 82.7(2) . . ?
O6 W8 O13 76.6(2) . . ?
O12 W8 Eu1 85.36(17) . . ?
O12 W8 O14 84.2(2) . . ?
O12 W8 O6 153.2(2) . . ?
O12 W8 O13 77.3(2) . . ?
O4 W8 Eu1 28.77(16) . . ?
O4 W8 O14 158.8(2) . . ?
O4 W8 O6 91.1(2) . . ?
O4 W8 O12 92.9(2) . . ?
O4 W8 O13 84.8(2) . . ?
O13 W8 Eu1 56.05(12) . . ?
O5 W8 Eu1 132.6(2) . . ?
O5 W8 O14 97.3(2) . . ?
O5 W8 O6 102.4(2) . . ?
O5 W8 O12 102.4(2) . . ?
O5 W8 O4 103.8(3) . . ?
O5 W8 O13 171.4(2) . . ?
O35 W9 O32 87.3(2) . . ?
O35 W9 O34 87.3(2) . . ?
O35 W9 O33 155.1(2) . . ?
O35 W9 O31 77.6(2) . . ?
O32 W9 O34 154.7(2) . . ?
O32 W9 O33 87.4(2) . . ?
O32 W9 O31 77.3(2) . . ?
O34 W9 O31 77.5(2) . . ?
O33 W9 O34 87.1(2) . . ?
O33 W9 O31 77.5(2) . . ?
O36 W9 O35 102.4(3) . . ?
O36 W9 O32 103.1(3) . . ?
O36 W9 O34 102.2(3) . . ?
O36 W9 O33 102.5(3) . . ?
O36 W9 O31 179.6(3) . . ?
O32 W10 Eu1 129.38(16) . . ?
O32 W10 O31 74.1(2) . . ?
O30 W10 Eu1 85.24(14) . . ?
O30 W10 O32 83.1(2) . . ?
O30 W10 O31 77.4(2) . . ?
O20 W10 Eu1 29.01(17) . . ?
O20 W10 O32 158.4(2) . . ?
O20 W10 O30 91.4(2) . . ?
O20 W10 O24 91.8(2) . . ?
O20 W10 O31 84.3(2) . . ?
O24 W10 Eu1 84.84(15) . . ?
O24 W10 O32 84.4(2) . . ?
O24 W10 O30 153.5(2) . . ?
O24 W10 O31 76.7(2) . . ?
O23 W10 Eu1 134.1(2) . . ?
O23 W10 O32 96.5(3) . . ?
O23 W10 O30 102.8(2) . . ?
O23 W10 O20 105.1(3) . . ?
O23 W10 O24 101.7(2) . . ?
O23 W10 O31 170.6(2) . . ?
O31 W10 Eu1 55.27(13) . . ?
W2 Eu1 W4 148.154(11) . . ?
W2 Eu1 W7 158.380(12) . . ?
W4 Eu1 W7 50.851(8) . . ?
O2 Eu1 W2 64.81(13) . . ?
O2 Eu1 W4 89.05(13) . . ?
O2 Eu1 W7 136.79(13) . . ?
O2 Eu1 O1 73.50(17) . . ?
O2 Eu1 O21 137.34(17) . . ?
O2 Eu1 O3 74.37(17) . . ?
O2 Eu1 O31 119.53(16) . . ?
O19 Eu1 W2 90.40(13) . . ?
O19 Eu1 W4 65.02(13) . . ?
O19 Eu1 W7 95.68(12) . . ?
O19 Eu1 O2 77.12(18) . . ?
O19 Eu1 O1 143.98(18) . . ?
O19 Eu1 O21 117.22(18) . . ?
O19 Eu1 O22 74.12(18) . . ?
O19 Eu1 O20 74.24(18) . . ?
O19 Eu1 O3 73.33(18) . . ?
O19 Eu1 O4 139.63(18) . . ?
O19 Eu1 O31 58.43(15) . . ?
O1 Eu1 W2 95.48(12) . . ?
O1 Eu1 W4 93.91(12) . . ?
O1 Eu1 W7 91.74(12) . . ?
O1 Eu1 O31 121.46(16) . . ?
O21 Eu1 W2 145.81(13) . . ?
O21 Eu1 W4 66.01(13) . . ?
O21 Eu1 W7 21.54(13) . . ?
O21 Eu1 O1 74.35(17) . . ?
O21 Eu1 O3 146.66(18) . . ?
O21 Eu1 O31 58.80(16) . . ?
O22 Eu1 W2 136.62(12) . . ?
O22 Eu1 W4 20.92(12) . . ?
O22 Eu1 W7 64.90(12) . . ?
O22 Eu1 O2 72.22(17) . . ?
O22 Eu1 O1 77.40(17) . . ?
O22 Eu1 O21 74.00(17) . . ?
O22 Eu1 O20 117.07(17) . . ?
O22 Eu1 O3 137.43(17) . . ?
O22 Eu1 O4 145.22(17) . . ?
O22 Eu1 O31 58.40(15) . . ?
O20 Eu1 W2 96.09(12) . . ?
O20 Eu1 W4 96.16(13) . . ?
O20 Eu1 W7 65.93(12) . . ?
O20 Eu1 O2 145.32(17) . . ?
O20 Eu1 O1 139.76(17) . . ?
O20 Eu1 O21 74.54(17) . . ?
O20 Eu1 O3 78.97(17) . . ?
O20 Eu1 O31 58.66(16) . . ?
O3 Eu1 W2 21.51(12) . . ?
O3 Eu1 W4 137.69(13) . . ?
O3 Eu1 W7 144.90(12) . . ?
O3 Eu1 O1 116.99(18) . . ?
O3 Eu1 O31 121.49(16) . . ?
O4 Eu1 W2 65.85(12) . . ?
O4 Eu1 W4 145.87(12) . . ?
O4 Eu1 W7 96.98(12) . . ?
O4 Eu1 O2 116.17(18) . . ?
O4 Eu1 O1 73.62(17) . . ?
O4 Eu1 O21 79.96(18) . . ?
O4 Eu1 O20 76.38(18) . . ?
O4 Eu1 O3 74.37(18) . . ?
O4 Eu1 O31 124.29(15) . . ?
O31 Eu1 W2 142.92(9) . . ?
O31 Eu1 W4 37.50(10) . . ?
O31 Eu1 W7 37.26(9) . . ?
W9 O35 W5 116.4(3) . . ?
W3 O16 W1 116.4(2) . . ?
W3 O15 W6 116.0(3) . . ?
W1 O2 Eu1 130.7(3) . . ?
W3 O17 W2 115.4(2) . . ?
W7 O26 W4 114.6(3) . . ?
W2 O10 W1 114.1(2) . . ?
W9 O32 W10 115.8(3) . . ?
W5 O30 W10 114.9(3) . . ?
W5 O19 Eu1 131.0(3) . . ?
W3 O14 W8 115.3(3) . . ?
W5 O28 W4 114.9(3) . . ?
W6 O1 Eu1 129.9(3) . . ?
W7 O21 Eu1 128.8(3) . . ?
W9 O34 W4 115.1(3) . . ?
W6 O6 W8 115.2(3) . . ?
W6 O6 Na4 103.8(3) . . ?
W8 O6 Na4 134.1(3) . . ?
W8 O12 W2 115.0(3) . . ?
W4 O22 Eu1 130.5(2) . . ?
W9 O33 W7 114.9(3) . . ?
W10 O20 Eu1 129.8(3) . . ?
W10 O24 W7 115.4(3) . . ?
W2 O3 Eu1 128.6(3) . . ?
W8 O4 Eu1 130.2(3) . . ?
W6 O7 Na3 133.1(3) . . ?
W2 O13 W1 89.87(17) . . ?
W2 O13 W8 89.67(17) . . ?
W3 O13 W1 93.21(18) . . ?
W3 O13 W2 93.56(17) . . ?
W3 O13 W6 93.16(18) . . ?
W3 O13 W8 93.03(18) . . ?
W6 O13 W1 89.99(17) . . ?
W6 O13 W2 173.3(2) . . ?
W6 O13 W8 89.74(17) . . ?
W8 O13 W1 173.8(2) . . ?
W4 O31 W5 89.68(17) . . ?
W4 O31 W10 174.2(3) . . ?
W4 O31 Eu1 86.99(15) . . ?
W5 O31 Eu1 87.31(15) . . ?
W7 O31 W4 89.88(18) . . ?
W7 O31 W5 174.7(3) . . ?
W7 O31 W10 90.34(18) . . ?
W7 O31 Eu1 87.37(16) . . ?
W9 O31 W4 92.90(19) . . ?
W9 O31 W5 91.98(18) . . ?
W9 O31 W7 93.34(18) . . ?
W9 O31 W10 92.83(19) . . ?
W9 O31 Eu1 179.3(2) . . ?
W10 O31 W5 89.56(18) . . ?
W10 O31 Eu1 87.28(16) . . ?
Na2 Na1 Na10 124.53(12) . . ?
O48 Na1 Na10 41.98(15) . . ?
O48 Na1 Na2 99.20(17) . . ?
Na10 O52a Na11 91.4(7) . . ?
Na7 NA6b Na12 134.9(2) . 2_566 ?
Na11 O51b Na10 92.5(3) . . ?
Na11 O54c Na12 146.1(6) . . ?
Na11 O55a Na12 165.9(12) . . ?
O48 Na1 O47 83.4(2) . . ?
O48 Na1 O40 89.8(2) . . ?
O48 Na1 O39 110.5(2) . . ?
O38 Na1 Na10 119.81(17) . . ?
O38 Na1 Na2 98.29(16) . . ?
O38 Na1 O48 160.7(2) . . ?
O38 Na1 O47 78.05(19) . . ?
O38 Na1 O40 96.6(2) . . ?
O38 Na1 O39 87.8(2) . . ?
O47 Na1 Na10 41.76(14) . . ?
O47 Na1 Na2 139.03(18) . . ?
O47 Na1 O39 165.8(2) . . ?
O40 Na1 Na10 88.47(16) . . ?
O40 Na1 Na2 45.61(14) . . ?
O40 Na1 O47 93.8(2) . . ?
O40 Na1 O39 89.0(2) . . ?
O37 Na1 Na10 98.95(18) . . ?
O37 Na1 Na2 120.74(18) . . ?
O37 Na1 O48 87.3(2) . . ?
O37 Na1 O38 90.7(2) . . ?
O37 Na1 O47 100.2(2) . . ?
O37 Na1 O40 165.3(2) . . ?
O37 Na1 O39 78.5(2) . . ?
O39 Na1 Na10 152.40(19) . . ?
O39 Na1 Na2 43.87(15) . . ?
Na11 Na10 Na1 113.89(12) . . ?
O48 Na10 Na1 42.28(15) . . ?
O48 Na10 Na11 125.46(18) . . ?
O48 Na10 O45 104.3(2) . . ?
O48 Na10 O46 99.8(2) . . ?
O48 Na10 O51 82.4(2) . . ?
O47 Na10 Na1 44.40(15) . . ?
O47 Na10 Na11 85.01(17) . . ?
O47 Na10 O48 86.3(2) . . ?
O47 Na10 O45 79.4(2) . . ?
O47 Na10 O46 156.4(3) . . ?
O47 Na10 O51 79.1(2) . . ?
O49 Na10 Na1 139.94(19) . . ?
O49 Na10 Na11 41.26(15) . . ?
O49 Na10 O48 165.7(2) . . ?
O49 Na10 O47 96.2(2) . . ?
O49 Na10 O45 90.0(2) . . ?
O49 Na10 O46 83.5(2) . . ?
O49 Na10 O51 84.3(2) . . ?
O49 Na10 O52 80.2(5) . . ?
O45 Na10 Na1 88.84(18) . . ?
O45 Na10 Na11 126.50(19) . . ?
O45 Na10 O51 156.9(3) . . ?
O46 Na10 Na1 134.8(2) . . ?
O46 Na10 Na11 108.89(19) . . ?
O46 Na10 O45 77.0(2) . . ?
O46 Na10 O51 124.2(3) . . ?
Na9 Na2 Na1 125.93(12) 2_556 . ?
O40 Na2 Na1 45.13(15) . . ?
O40 Na2 Na9 128.63(18) . 2_556 ?
O43 Na2 Na1 132.40(19) . . ?
O43 Na2 Na9 51.46(17) . 2_556 ?
O43 Na2 O40 95.6(2) . . ?
O43 Na2 O42 77.3(2) . . ?
O43 Na2 O80 76.3(2) . 2_556 ?
O43 Na2 O39 155.8(3) . . ?
O41 Na2 Na1 101.72(18) . . ?
O41 Na2 Na9 131.9(2) . 2_556 ?
O41 Na2 O40 88.2(2) . . ?
O41 Na2 O43 102.5(2) . . ?
O41 Na2 O42 89.2(2) . . ?
O41 Na2 O80 178.7(3) . 2_556 ?
O41 Na2 O39 100.7(2) . . ?
O42 Na2 Na1 143.11(19) . . ?
O42 Na2 Na9 49.63(15) . 2_556 ?
O42 Na2 O40 171.8(2) . . ?
O42 Na2 O80 91.0(2) . 2_556 ?
O80 Na2 Na1 78.89(17) 2_556 . ?
O80 Na2 Na9 47.65(16) 2_556 2_556 ?
O80 Na2 O40 91.5(2) 2_556 . ?
O39 Na2 Na1 47.64(16) . . ?
O39 Na2 Na9 106.53(18) . 2_556 ?
O39 Na2 O40 92.2(2) . . ?
O39 Na2 O42 95.9(2) . . ?
O39 Na2 O80 80.6(2) . 2_556 ?
O43 Na9 Na2 46.61(16) 2_556 2_556 ?
O42 Na9 Na2 48.37(15) 2_556 2_556 ?
O42 Na9 O43 73.2(2) 2_556 2_556 ?
O80 Na9 Na2 49.12(17) . 2_556 ?
O80 Na9 O43 74.0(2) . 2_556 ?
O80 Na9 O42 91.2(2) . 2_556 ?
O80 Na9 O81 87.5(2) . . ?
O80 Na9 O79 97.4(3) . . ?
O80 Na9 O82 174.0(3) . . ?
O81 Na9 Na2 116.0(2) . 2_556 ?
O81 Na9 O43 160.6(3) . 2_556 ?
O81 Na9 O42 101.8(2) . 2_556 ?
O81 Na9 O79 108.8(3) . . ?
O79 Na9 Na2 119.7(2) . 2_556 ?
O79 Na9 O43 80.1(2) . 2_556 ?
O79 Na9 O42 148.5(2) . 2_556 ?
O82 Na9 Na2 125.8(3) . 2_556 ?
O82 Na9 O43 104.9(3) . 2_556 ?
O82 Na9 O42 82.9(3) . 2_556 ?
O82 Na9 O81 92.9(3) . . ?
O82 Na9 O79 88.1(3) . . ?
O79 Na7 O76 76.9(2) . . ?
O79 Na7 O72 95.7(2) . . ?
O79 Na7 Na6 126.9(2) . . ?
O79 Na7 O75 88.0(4) . . ?
O79 Na7 Na8 73.5(2) . . ?
O71 Na7 O79 88.3(3) . . ?
O71 Na7 O76 98.9(3) . . ?
O71 Na7 O72 97.0(3) . . ?
O71 Na7 O73 84.8(3) . . ?
O71 Na7 Na6 38.6(2) . . ?
O71 Na7 O75 160.6(4) . . ?
O71 Na7 Na8 144.7(2) . . ?
O71 Na7 O74 175.0(4) . . ?
O76 Na7 O72 162.2(3) . . ?
O76 Na7 Na6 107.3(2) . . ?
O76 Na7 O75 61.7(4) . . ?
O76 Na7 Na8 48.2(2) . . ?
O72 Na7 Na6 90.2(2) . . ?
O72 Na7 O75 102.3(4) . . ?
O72 Na7 Na8 114.3(2) . . ?
O73 Na7 O79 161.6(3) . . ?
O73 Na7 O76 87.3(3) . . ?
O73 Na7 O72 102.1(3) . . ?
O73 Na7 Na6 49.1(2) . . ?
O73 Na7 O75 92.9(4) . . ?
O73 Na7 Na8 103.0(3) . . ?
O73 Na7 O74 91.3(4) . . ?
Na11 Na11 Na10 120.66(15) 2_666 . ?
O49 Na11 Na10 41.64(15) . . ?
O49 Na11 Na11 87.90(18) . 2_666 ?
O49 Na11 O50 89.8(2) . 2_666 ?
O49 Na11 O51 85.9(3) . . ?
O49 Na11 O55 165.0(6) . . ?
O49 Na11 O54 160.6(3) . . ?
O49 Na11 O52 77.1(5) . . ?
O50 Na11 Na10 131.22(18) 2_666 . ?
O50 Na11 Na10 94.81(17) . . ?
O50 Na11 Na11 40.85(15) 2_666 2_666 ?
O50 Na11 Na11 43.37(15) . 2_666 ?
O50 Na11 O49 87.1(2) . . ?
O50 Na11 O50 84.2(2) . 2_666 ?
O50 Na11 O53 167.0(3) . . ?
O50 Na11 O51 103.5(3) . . ?
O50 Na11 O55 100.5(7) . . ?
O50 Na11 O54 103.4(3) 2_666 . ?
O50 Na11 O54 80.2(3) . . ?
O50 Na11 O52 126.6(5) . . ?
O50 Na11 O52 144.8(5) 2_666 . ?
O53 Na11 Na10 97.2(2) . . ?
O53 Na11 Na11 124.7(2) . 2_666 ?
O53 Na11 O49 98.5(3) . . ?
O53 Na11 O50 84.0(2) . 2_666 ?
O53 Na11 O51 88.7(3) . . ?
O53 Na11 O55 76.9(7) . . ?
O53 Na11 O54 97.1(4) . . ?
O53 Na11 O52 66.3(5) . . ?
O7 Na3 O7 180.0 2_656 . ?
O7 Na3 O46 96.9(2) 2_656 . ?
O7 Na3 O46 96.9(2) . 2_656 ?
O7 Na3 O46 83.1(2) 2_656 2_656 ?
O7 Na3 O46 83.1(2) . . ?
O7 Na3 Na4 54.34(17) . . ?
O7 Na3 Na4 125.66(17) 2_656 . ?
O7 Na3 Na4 54.34(17) 2_656 2_656 ?
O7 Na3 Na4 125.66(17) . 2_656 ?
O46 Na3 O46 180.0(3) 2_656 . ?
O46 Na3 Na4 104.23(18) 2_656 . ?
O46 Na3 Na4 75.77(18) . . ?
O46 Na3 Na4 75.77(18) 2_656 2_656 ?
O46 Na3 Na4 104.23(18) . 2_656 ?
Na4 Na3 Na4 180.0 . 2_656 ?
O44 Na3 O7 84.1(3) 2_656 2_656 ?
O44 Na3 O7 95.9(3) 2_656 . ?
O44 Na3 O7 95.9(3) . 2_656 ?
O44 Na3 O7 84.1(3) . . ?
O44 Na3 O46 93.4(3) . . ?
O44 Na3 O46 86.6(3) 2_656 . ?
O44 Na3 O46 86.6(3) . 2_656 ?
O71 NA6b Na7 40.49(19) . . ?
O71 NA6b O73 80.1(3) . . ?
O71 NA5a O69 84.4(4) . . ?
O71 NA6b O69 103.3(3) . . ?
O71 NA6b Na4 152.4(3) . . ?
O71 NA5a Na4 129.5(4) . . ?
O71 NA5a O70 116.4(5) . . ?
O71 NA6b Na12 102.0(3) . 2_566 ?
O71 NA6b O61 98.0(4) . 2_566 ?
O73 NA6b Na7 42.34(18) . . ?
O73 NA6b Na4 116.2(3) . . ?
O73 NA6b Na12 132.4(3) . 2_566 ?
O69 NA6b Na7 101.7(3) . . ?
O69 NA6b O73 112.2(3) . . ?
O69 NA6b Na4 50.9(2) . . ?
O69 NA5a Na4 48.0(2) . . ?
O69 NA6b Na12 113.3(3) . 2_566 ?
O69 NA6b O61 74.6(4) . 2_566 ?
Na4 NA6b Na7 141.5(2) . . ?
Na4 O63a Na12 126.0(7) 2_566 . ?
Na4 NA6b Na12 83.6(2) . 2_566 ?
O44 Na3 O46 93.4(3) 2_656 2_656 ?
O44 Na3 Na4 33.6(2) 2_656 2_656 ?
O44 Na3 Na4 146.4(2) . 2_656 ?
O44 Na3 Na4 33.6(2) . . ?
O44 Na3 Na4 146.4(2) 2_656 . ?
O44 Na3 O44 180.0 2_656 . ?
W1 O8 W6 114.5(2) . . ?
Na10 O48 Na1 95.7(2) . . ?
Na10 O47 Na1 93.8(2) . . ?
Na11 O49 Na10 97.1(2) . . ?
Na1 O40 Na2 89.3(2) . . ?
Na2 O43 Na9 81.9(2) . 2_556 ?
Na11 O50 Na11 95.8(2) . 2_666 ?
Na2 O42 Na9 82.0(2) . 2_556 ?
Na3 O46 Na10 129.6(3) . . ?
Na9 O80 Na2 83.2(2) . 2_556 ?
Na7 O79 Na9 125.9(3) . . ?
Na7 O71 Na5 125.5(4) . . ?
Na7 O76 Na8 88.0(3) . . ?
Na7 O72 Na8 118.6(3) . 2_557 ?
Na7 O73 Na6 88.5(3) . . ?
Na2 O39 Na1 88.5(2) . . ?
Na4 O69 Na5 76.2(3) . . ?
W6 Na4 Na3 62.12(11) . . ?
O6 Na4 W6 31.32(15) . . ?
O6 Na4 Na3 79.8(2) . . ?
O6 Na4 Na6 93.9(3) . . ?
O6 Na4 Na5 113.9(3) . . ?
O69 Na4 W6 112.0(3) . . ?
O69 Na4 O6 80.7(3) . . ?
O69 Na4 Na3 126.2(3) . . ?
O69 Na4 Na6 46.6(2) . . ?
O69 Na4 O68 155.3(5) . . ?
O69 Na4 Na5 55.7(3) . . ?
O44 Na4 W6 84.7(3) . . ?
O44 Na4 O6 86.1(3) . . ?
O44 Na4 Na3 34.8(2) . . ?
O44 Na4 Na6 140.1(4) . . ?
O44 Na4 O69 94.4(4) . . ?
O44 Na4 O68 103.0(5) . . ?
O44 Na4 Na5 137.4(4) . . ?
O44 Na4 O63 103.6(5) . 2_566 ?
O70 Na4 W6 81.8(3) . . ?
O70 Na4 O6 79.0(3) . . ?
O70 Na4 Na3 138.4(4) . . ?
O70 Na4 Na6 43.9(3) . . ?
O70 Na4 O69 84.7(4) . . ?
O70 Na4 O44 165.0(5) . . ?
O70 Na4 O68 82.9(5) . . ?
O70 Na4 Na5 52.8(4) . . ?
O70 Na4 O63 91.1(5) . 2_566 ?
O68 Na4 W6 87.3(4) . . ?
O68 Na4 O6 117.6(5) . . ?
O68 Na4 Na3 75.9(4) . . ?
O68 Na4 Na6 112.1(4) . . ?
O68 Na4 Na5 100.0(4) . . ?
Na4 O44 Na3 111.7(3) . . ?
Na4 O70 Na5 84.5(4) . . ?
O76 Na8 Na7 43.75(19) . . ?
O72 Na8 Na7 127.0(3) 2_557 . ?
O72 Na8 O76 170.8(4) 2_557 . ?
O72 Na8 O77 99.8(4) 2_557 . ?
O83 Na8 Na7 128.7(4) . . ?
O83 Na8 O76 85.0(3) . . ?
O83 Na8 O72 104.2(4) . 2_557 ?
O83 Na8 O77 77.9(5) . . ?
O83 Na8 O78 97.1(6) . . ?
O83 Na8 O74 158.3(5) . . ?
O70 NA6b Na7 124.1(3) . . ?
O70 NA6b O71 161.7(4) . . ?
O70 NA6b O73 82.7(3) . . ?
O70 NA6b O69 88.7(4) . . ?
O70 NA5a O69 72.4(4) . . ?
O70 NA6b Na4 44.1(3) . . ?
O70 NA5a Na4 42.7(3) . . ?
O70 NA6b Na12 85.3(3) . 2_566 ?
O70 NA6b O61 98.4(5) . 2_566 ?
Na8 O74a Na7 98.7(5) . . ?
Na8 O75b Na7 118.9(9) . . ?
Na12 NA5a O71 128.4(5) 2_566 . ?
Na12 O61b Na6 94.8(6) . 2_566 ?
Na12 NA5a O69 140.2(5) 2_566 . ?
Na12 NA5a Na4 101.9(4) 2_566 . ?
Na12 NA5a O70 104.0(5) 2_566 . ?
Na12 O59a Na5 60.4(5) . 2_566 ?

loop_
_geom_bond_atom_site_label_1
_geom_bond_atom_site_label_2
_geom_bond_distance
_geom_bond_site_symmetry_2
_geom_bond_publ_flag
W1 Eu1 3.8395(5) . ?
W1 O16 1.997(5) . ?
W1 O2 1.795(5) . ?
W1 O10 1.960(5) . ?
W1 O9 1.739(5) . ?
W1 O13 2.320(5) . ?
W1 O8 1.942(5) . ?
O61b Na6 2.463(15) 2_566 ?
NA6b O69 2.316(10) . ?
NA6b Na4 3.159(9) . ?
O63a Na4 2.379(16) 2_566 ?
NA6b O70 2.192(12) . ?
O75b Na8 1.29(2) . ?
NA6b Na12 3.540(11) 2_566 ?
NA5a Na12 2.503(15) 2_566 ?
NA6b O61 2.463(15) 2_566 ?
O63a Na5 2.372(17) 2_566 ?
O59a Na5 2.50(2) 2_566 ?
O57a Na5 2.011(18) 2_566 ?
NA5a O63 2.372(17) 2_566 ?
NA5a O57 2.011(18) 2_566 ?
NA5a O59 2.50(2) 2_566 ?
W2 Eu1 3.8057(5) . ?
W2 O17 2.048(5) . ?
W2 O10 1.943(5) . ?
W2 O12 1.951(5) . ?
W2 O3 1.785(5) . ?
W2 O11 1.733(5) . ?
W2 O13 2.319(5) . ?
W3 O16 1.925(5) . ?
W3 O15 1.897(5) . ?
W3 O17 1.903(5) . ?
W3 O14 1.909(5) . ?
W3 O18 1.738(5) . ?
W3 O13 2.266(5) . ?
W4 Eu1 3.8068(5) . ?
W4 O26 1.950(5) . ?
W4 O28 1.953(5) . ?
W4 O34 2.014(5) . ?
W4 O22 1.786(5) . ?
W4 O27 1.736(5) . ?
W4 O31 2.320(5) . ?
W5 Eu1 3.8287(5) . ?
W5 O35 2.000(5) . ?
W5 O30 1.941(5) . ?
W5 O19 1.802(5) . ?
W5 O28 1.946(5) . ?
W5 O29 1.730(5) . ?
W5 O31 2.340(5) . ?
W6 Eu1 3.8427(4) . ?
W6 O15 2.027(5) . ?
W6 O1 1.797(5) . ?
W6 O6 1.915(6) . ?
W6 O7 1.725(5) . ?
W6 O13 2.317(5) . ?
W6 O8 1.956(5) . ?
W6 Na4 3.578(7) . ?
W7 Eu1 3.8148(5) . ?
W7 O26 1.938(6) . ?
W7 O21 1.798(5) . ?
W7 O33 2.033(6) . ?
W7 O24 1.950(5) . ?
W7 O25 1.743(6) . ?
W7 O31 2.312(5) . ?
W8 Eu1 3.8283(5) . ?
W8 O14 2.030(5) . ?
W8 O6 1.961(5) . ?
W8 O12 1.928(5) . ?
W8 O4 1.800(5) . ?
W8 O13 2.321(5) . ?
W8 O5 1.726(6) . ?
W9 O35 1.899(6) . ?
W9 O32 1.915(6) . ?
W9 O34 1.926(5) . ?
W9 O33 1.919(6) . ?
W9 O36 1.728(6) . ?
W9 O31 2.267(5) . ?
W10 Eu1 3.8190(5) . ?
W10 O32 2.011(6) . ?
W10 O30 1.957(5) . ?
W10 O20 1.798(5) . ?
W10 O24 1.942(5) . ?
W10 O23 1.738(6) . ?
W10 O31 2.325(5) . ?
Eu1 O2 2.420(5) . ?
Eu1 O19 2.397(5) . ?
Eu1 O1 2.434(5) . ?
Eu1 O21 2.421(5) . ?
Eu1 O22 2.397(5) . ?
Eu1 O20 2.410(5) . ?
Eu1 O3 2.428(5) . ?
Eu1 O4 2.412(5) . ?
Eu1 O31 3.142(5) . ?
O6 Na4 2.600(9) . ?
O7 Na3 2.469(5) . ?
Na1 Na10 3.601(4) . ?
Na1 Na2 3.455(4) . ?
Na1 O48 2.435(6) . ?
Na1 O38 2.434(7) . ?
Na1 O47 2.525(6) . ?
Na1 O40 2.449(6) . ?
Na1 O37 2.357(7) . ?
Na1 O39 2.554(7) . ?
Na10 Na11 3.574(5) . ?
Na10 O48 2.421(6) . ?
Na10 O47 2.404(6) . ?
Na10 O49 2.393(6) . ?
Na10 O45 2.483(7) . ?
Na10 O46 2.478(8) . ?
Na10 O51 2.502(9) . ?
Na10 O52 2.41(2) . ?
Na2 Na9 3.179(4) 2_556 ?
Na2 O40 2.469(6) . ?
Na2 O43 2.333(7) . ?
Na2 O41 2.331(7) . ?
Na2 O42 2.399(6) . ?
Na2 O80 2.421(7) 2_556 ?
Na2 O39 2.395(7) . ?
Na9 Na2 3.179(4) 2_556 ?
Na9 O43 2.512(7) 2_556 ?
Na9 O42 2.446(6) 2_556 ?
Na9 O80 2.366(7) . ?
Na9 O81 2.428(7) . ?
Na9 O79 2.438(7) . ?
Na9 O82 2.378(8) . ?
Na7 O79 2.429(7) . ?
Na7 O71 2.338(7) . ?
Na7 O76 2.466(8) . ?
Na7 O72 2.475(8) . ?
Na7 O73 2.382(8) . ?
Na7 Na6 3.536(7) . ?
Na7 O75 2.760(18) . ?
Na7 Na8 3.565(8) . ?
Na7 O74 2.403(12) . ?
Na11 Na11 3.561(6) 2_666 ?
Na11 O49 2.375(6) . ?
Na11 O50 2.341(6) . ?
Na11 O50 2.458(6) 2_666 ?
Na11 O53 2.372(7) . ?
Na11 O51 2.444(9) . ?
Na11 O55 2.44(3) . ?
Na11 O54 2.481(13) . ?
Na11 O52 2.58(2) . ?
Na3 O7 2.469(5) 2_656 ?
Na3 O46 2.468(7) . ?
Na3 O46 2.468(7) 2_656 ?
Na3 Na4 3.885(7) 2_656 ?
Na3 Na4 3.885(7) . ?
Na3 O44 2.384(8) 2_656 ?
Na3 O44 2.384(8) . ?
O43 Na9 2.512(7) 2_556 ?
O50 Na11 2.458(6) 2_666 ?
O42 Na9 2.446(6) 2_556 ?
O80 Na2 2.421(7) 2_556 ?
O71 Na6 2.248(9) . ?
O71 Na5 2.574(13) . ?
O76 Na8 2.660(11) . ?
O72 Na8 2.533(11) 2_557 ?
O73 Na6 2.674(10) . ?
O69 Na4 2.473(10) . ?
O69 Na5 2.748(13) . ?
O83 Na8 2.218(10) . ?
Na4 O44 2.311(11) . ?
Na4 O70 2.200(12) . ?
Na4 O68 2.470(16) . ?
Na4 Na5 3.230(12) . ?
Na4 O63 2.379(16) 2_566 ?
O70 Na5 2.585(15) . ?
Na8 O72 2.533(11) 2_557 ?
Na8 O77 2.541(15) . ?
Na8 O78 2.27(2) . ?
Na8 O74 2.294(14) . ?
Na12 O56 2.479(16) . ?
Na12 O66 2.247(19) . ?
Na12 O61 2.346(17) . ?
Na12 O58 1.67(2) . ?
Na12 Na5 2.503(15) 2_566 ?
Na12 O65 2.30(2) . ?
Na12 O67 2.57(2) . ?
Na12 O57 2.397(17) . ?
Na12 O64 2.54(2) . ?
Na12 O59 2.48(2) . ?
Na12 O55 2.48(3) . ?
Na12 O54 2.628(15) . ?

loop_
_geom_torsion_atom_site_label_1
_geom_torsion_atom_site_label_2
_geom_torsion_atom_site_label_3
_geom_torsion_atom_site_label_4
_geom_torsion
_geom_torsion_site_symmetry_1
_geom_torsion_site_symmetry_2
_geom_torsion_site_symmetry_3
_geom_torsion_site_symmetry_4
_geom_torsion_publ_flag
Eu1 W6 O7 Na3 -158.86(19) . . . . ?
O35 W5 O19 Eu1 -4.1(8) . . . . ?
O16 W1 O2 Eu1 -3.6(8) . . . . ?
O16 W3 O15 W6 -78.0(3) . . . . ?
O15 W6 O1 Eu1 -5.6(8) . . . . ?
O15 W6 O7 Na3 22.2(4) . . . . ?
O17 W2 O3 Eu1 -3.8(9) . . . . ?
O17 W3 O15 W6 -3.4(7) . . . . ?
O26 W4 O22 Eu1 -78.5(3) . . . . ?
O26 W7 O21 Eu1 76.4(3) . . . . ?
O10 W1 O2 Eu1 -78.2(3) . . . . ?
O10 W2 O3 Eu1 76.0(3) . . . . ?
O32 W9 O35 W5 77.0(3) . . . . ?
O32 W10 O20 Eu1 -3.1(8) . . . . ?
O30 W5 O19 Eu1 75.9(4) . . . . ?
O30 W10 O20 Eu1 -77.6(3) . . . . ?
O14 W3 O15 W6 76.8(3) . . . . ?
O14 W8 O4 Eu1 -6.2(8) . . . . ?
O28 W4 O22 Eu1 75.7(3) . . . . ?
O28 W5 O19 Eu1 -78.3(4) . . . . ?
O1 W6 O7 Na3 -159.5(3) . . . . ?
O34 W4 O22 Eu1 -3.8(8) . . . . ?
O34 W9 O35 W5 -78.3(3) . . . . ?
O6 W6 O1 Eu1 75.6(3) . . . . ?
O6 W6 O7 Na3 -63.2(4) . . . . ?
O6 W8 O4 Eu1 -78.5(3) . . . . ?
O12 W2 O3 Eu1 -78.3(3) . . . . ?
O12 W8 O4 Eu1 75.0(3) . . . . ?
O33 W7 O21 Eu1 -3.0(9) . . . . ?
O33 W9 O35 W5 -1.1(7) . . . . ?
O24 W7 O21 Eu1 -77.6(3) . . . . ?
O24 W10 O20 Eu1 76.1(3) . . . . ?
O9 W1 O2 Eu1 178.5(3) . . . . ?
O7 W6 O1 Eu1 179.0(3) . . . . ?
O23 W10 O20 Eu1 178.7(3) . . . . ?
O11 W2 O3 Eu1 177.8(3) . . . . ?
O18 W3 O15 W6 177.6(3) . . . . ?
O36 W9 O35 W5 179.8(3) . . . . ?
O13 W1 O2 Eu1 -0.9(3) . . . . ?
O13 W2 O3 Eu1 -1.5(3) . . . . ?
O13 W3 O15 W6 -1.1(3) . . . . ?
O13 W6 O1 Eu1 -1.6(3) . . . . ?
O13 W8 O4 Eu1 -2.0(3) . . . . ?
O27 W4 O22 Eu1 178.6(3) . . . . ?
O25 W7 O21 Eu1 -179.1(3) . . . . ?
O29 W5 O19 Eu1 -180.0(3) . . . . ?
O31 W4 O22 Eu1 -1.6(3) . . . . ?
O31 W5 O19 Eu1 -1.2(3) . . . . ?
O31 W7 O21 Eu1 -0.9(3) . . . . ?
O31 W9 O35 W5 -0.6(3) . . . . ?
O31 W10 O20 Eu1 -0.4(3) . . . . ?
O5 W8 O4 Eu1 178.5(3) . . . . ?
Na7 O75b Na8 O77b 37.4(13) . . . . ?
O8 W1 O2 Eu1 76.2(3) . . . . ?
O8 W6 O1 Eu1 -78.8(3) . . . . ?
O8 W6 O7 Na3 106.6(4) . . . . ?
Na7 O75b Na8 O76 -31.7(7) . . . . ?
Na7 O75b Na8 O72 143.2(7) . . . 2_557 ?
Na4 W6 O1 Eu1 119.8(3) . . . . ?
Na4 W6 O7 Na3 -84.0(4) . . . . ?
Na7 O75b Na8 O83 -92.0(16) . . . . ?
